data_2200972
loop_
_publ_author_name
'Healy, Peter C.'
'Loughlin, Wendy A.'
'Sweeney, Bl\'aith\'in M.'
'Jenkins, Ian D.'

_publ_section_title
;
 (Benzylsulfonyl)methanol
;
_journal_issue 2
_journal_name_full 'Acta Crystallographica Section E'
_journal_page_first o137
_journal_page_last o138
_journal_paper_doi 10.1107/S1600536802000429
_journal_volume 58
_journal_year 2002
_chemical_formula_iupac 'C8 H10 O3 S'
_chemical_formula_moiety 'C8 H10 O3 S'
_chemical_formula_sum 'C8 H10 O3 S'
_chemical_formula_weight 186.23
_chemical_melting_point 404.0(10)
_chemical_name_systematic
;
[(phenylmethyl)sulphonyl]methanol
;
_space_group_IT_number 14
_symmetry_cell_setting monoclinic
_symmetry_space_group_name_Hall '-P 2yn'
_symmetry_space_group_name_H-M 'P 1 21/n 1'
_atom_sites_solution_hydrogens geom
_atom_sites_solution_primary direct
_atom_sites_solution_secondary difmap
_cell_angle_alpha 90
_cell_angle_beta 91.88(3)
_cell_angle_gamma 90
_cell_formula_units_Z 4
_cell_length_a 22.758(11)
_cell_length_b 7.160(7)
_cell_length_c 5.422(2)
_cell_measurement_reflns_used 25
_cell_measurement_temperature 295
_cell_measurement_theta_max 17.4
_cell_measurement_theta_min 12.6
_cell_volume 883.0(10)
_computing_cell_refinement 'MSC/AFC7 Diffractometer Control Software'
_computing_data_collection
;
MSC/AFC7 Diffractometer Control Software
(Molecular Structure Corporation, 1999)
;
_computing_data_reduction 'teXsan for Windows (Molecular Structure Corporation, 1997-2001)'
_computing_molecular_graphics 'PLATON (Spek, 2001) and ORTEP-3 (Farrugia, 1997)'
_computing_publication_material 'teXsan for Windows and PLATON'
_computing_structure_refinement 'teXsan for Windows and SHELXL97 (Sheldrick, 1997)'
_computing_structure_solution 'teXsan for Windows'
_diffrn_ambient_temperature 295
_diffrn_measured_fraction_theta_full .998
_diffrn_measured_fraction_theta_max .998
_diffrn_measurement_device 'Rigaku AFC7R'
_diffrn_measurement_method \w/2\q
_diffrn_radiation_monochromator graphite
_diffrn_radiation_source 'Rigaku rotating anode'
_diffrn_radiation_type 'Mo K\a'
_diffrn_radiation_wavelength .71069
_diffrn_reflns_av_R_equivalents .022
_diffrn_reflns_av_sigmaI/netI .040
_diffrn_reflns_limit_h_max 27
_diffrn_reflns_limit_h_min -13
_diffrn_reflns_limit_k_max 8
_diffrn_reflns_limit_k_min 0
_diffrn_reflns_limit_l_max 6
_diffrn_reflns_limit_l_min -6
_diffrn_reflns_number 1795
_diffrn_reflns_reduction_process
;
 ?
;
_diffrn_reflns_theta_full 25.0
_diffrn_reflns_theta_max 25.0
_diffrn_reflns_theta_min 3.0
_diffrn_standards_decay_% 3.32
_diffrn_standards_interval_count 150
_diffrn_standards_number 3
_exptl_absorpt_coefficient_mu .33
_exptl_absorpt_correction_type none
_exptl_crystal_colour colourless
_exptl_crystal_density_diffrn 1.401
_exptl_crystal_density_method 'not measured'
_exptl_crystal_description prismatic
_exptl_crystal_F_000 392
_exptl_crystal_size_max .30
_exptl_crystal_size_mid .20
_exptl_crystal_size_min .15
_refine_diff_density_max .25
_refine_diff_density_min -.23
_refine_ls_extinction_method none
_refine_ls_goodness_of_fit_ref 1.05
_refine_ls_hydrogen_treatment constr
_refine_ls_matrix_type full
_refine_ls_number_parameters 109
_refine_ls_number_reflns 1565
_refine_ls_number_restraints 0
_refine_ls_restrained_S_all 1.05
_refine_ls_R_factor_all .064
_refine_ls_R_factor_gt .036
_refine_ls_shift/su_max .001
_refine_ls_shift/su_mean .000
_refine_ls_structure_factor_coef Fsqd
_refine_ls_weighting_details 'calc w = 1/[\s^2^(Fo^2^)+(0.0419P)^2^+0.1986P] where P = (Fo^2^+2Fc^2^)/3'
_refine_ls_weighting_scheme calc
_refine_ls_wR_factor_gt .090
_refine_ls_wR_factor_ref .101
_reflns_number_gt 1155
_reflns_number_total 1565
_reflns_threshold_expression I>2\s(I)
_cod_data_source_file tk6049.cif
_cod_data_source_block I
_cod_depositor_comments
;
The following automatic conversions were performed:
'_symmetry_cell_setting' value 'Monoclinic' changed to 'monoclinic'
according to '/home/saulius/struct/CIF-dictionaries/cif_core.dic'
dictionary named 'cif_core.dic' version 2.4.1 from 2010-06-29.

Automatic conversion script
Id: cif_fix_enum 1527 2010-12-29 10:47:43Z saulius 

The following automatic conversions were performed:

'_chemical_melting_point' value '403--405' was changed to '404.0(10)'
- the average value was taken and precision was estimated.

Automatic conversion script
Id: cif_fix_values 1646 2011-03-28 12:23:43Z adriana 

The following automatic conversions were performed:

'_chemical_melting_point' value '403--405' was changed to '404.0(10)'
- the average value was taken and precision was
estimated.

'_symmetry_cell_setting' value 'Monoclinic' changed to
'monoclinic' according to
/home/saulius/struct/CIF-dictionaries/cif_core.dic dictionary named
'cif_core.dic' version 2.4.1 from 2010-06-29.

Automatic conversion script
Id: cif_fix_values 1715 2011-07-08 13:25:40Z adriana 
;
_cod_original_sg_symbol_H-M 'P 21/n'
_cod_database_code 2200972
_cod_database_fobs_code 2200972

loop_
_symmetry_equiv_pos_as_xyz
x,y,z
1/2-x,1/2+y,1/2-z
-x,-y,-z
1/2+x,1/2-y,1/2+z

loop_
_atom_site_aniso_label
_atom_site_aniso_U_11
_atom_site_aniso_U_22
_atom_site_aniso_U_33
_atom_site_aniso_U_12
_atom_site_aniso_U_13
_atom_site_aniso_U_23
S1 .0384(3) .0453(3) .0489(3) .0012(3) .0021(2) -.0018(3)
O1 .0426(9) .0801(14) .0905(14) -.0003(9) .0040(9) .0308(11)
O2 .0643(11) .0745(12) .0480(10) .0095(9) .0103(8) -.0016(9)
O3 .0389(9) .0607(11) .0677(11) .0035(8) -.0059(8) .0060(9)
C1 .0474(15) .0447(15) .087(2) -.0024(11) -.0014(14) -.0070(14)
C2 .0471(13) .0431(13) .0504(14) .0001(11) -.0004(11) -.0086(11)
C3 .0399(12) .0377(12) .0449(12) .0006(9) .0008(9) -.0095(10)
C4 .0481(14) .0507(14) .0594(15) -.0005(12) .0073(12) -.0058(12)
C5 .0429(14) .0724(19) .084(2) -.0010(14) .0047(14) -.0185(17)
C6 .0565(17) .075(2) .077(2) .0220(15) -.0227(14) -.0214(17)
C7 .0744(18) .0594(17) .0566(15) .0165(15) -.0077(14) .0009(13)
C8 .0513(14) .0474(14) .0571(14) .0027(12) .0038(11) -.0032(12)

loop_
_atom_site_label
_atom_site_fract_x
_atom_site_fract_y
_atom_site_fract_z
_atom_site_U_iso_or_equiv
_atom_site_thermal_displace_type
_atom_site_calc_flag
_atom_site_refinement_flags
_atom_site_occupancy
_atom_site_type_symbol
S1 .03929(2) .26416(8) .80615(11) .0442(2) Uani . . 1.000 S
O1 .10432(7) .4820(3) .5304(4) .0710(7) Uani . . 1.000 O
O2 .03073(8) .2398(3) 1.0662(3) .0621(6) Uani . . 1.000 O
O3 -.01270(7) .2939(2) .6498(3) .0559(6) Uani . . 1.000 O
C1 .08772(11) .4602(3) .7704(5) .0598(10) Uani . . 1.000 C
C2 .07699(10) .0692(3) .6835(4) .0469(8) Uani . . 1.000 C
C3 .13247(9) .0222(3) .8261(4) .0408(7) Uani . . 1.000 C
C4 .18619(10) .0891(3) .7528(5) .0526(8) Uani . . 1.000 C
C5 .23723(11) .0476(4) .8868(6) .0664(10) Uani . . 1.000 C
C6 .23492(12) -.0604(4) 1.0945(6) .0700(11) Uani . . 1.000 C
C7 .18192(13) -.1290(4) 1.1695(5) .0637(10) Uani . . 1.000 C
C8 .13114(10) -.0874(3) 1.0365(5) .0519(8) Uani . . 1.000 C
H1 .07730 .53080 .44910 .0840 Uiso . . 1.000 H
H1A .06810 .57030 .82040 .0720 Uiso . . 1.000 H
H1B .12190 .44170 .87250 .0720 Uiso . . 1.000 H
H2A .08650 .09660 .51820 .0570 Uiso . . 1.000 H
H2B .05160 -.03620 .68560 .0570 Uiso . . 1.000 H
H4 .18800 .16430 .60890 .0640 Uiso . . 1.000 H
H5 .27390 .09400 .83470 .0800 Uiso . . 1.000 H
H6 .27000 -.08820 1.18720 .0850 Uiso . . 1.000 H
H7 .18040 -.20490 1.31280 .0770 Uiso . . 1.000 H
H8 .09460 -.13450 1.08960 .0630 Uiso . . 1.000 H

loop_
_atom_type_symbol
_atom_type_description
_atom_type_scat_dispersion_real
_atom_type_scat_dispersion_imag
_atom_type_scat_source
S S .1246 .1234 'International Tables Vol C Tables 4.2.6.8 and 6.1.1.4'
O O .0106 .0060 'International Tables Vol C Tables 4.2.6.8 and 6.1.1.4'
H H .0000 .0000 'International Tables Vol C Tables 4.2.6.8 and 6.1.1.4'
C C .0033 .0016 'International Tables Vol C Tables 4.2.6.8 and 6.1.1.4'

loop_
_geom_angle_atom_site_label_1
_geom_angle_atom_site_label_2
_geom_angle_atom_site_label_3
_geom_angle
_geom_angle_publ_flag
O2 S1 O3 117.17(11) no
O2 S1 C1 107.64(13) no
O2 S1 C2 110.69(12) no
O3 S1 C1 108.29(11) no
O3 S1 C2 106.94(10) no
C1 S1 C2 105.50(11) no
C1 O1 H1 109.35 no
S1 C1 O1 112.25(18) no
S1 C2 C3 113.10(16) no
C2 C3 C4 120.8(2) no
C4 C3 C8 118.4(2) no
C2 C3 C8 120.77(19) no
C3 C4 C5 120.7(2) no
C4 C5 C6 120.0(2) no
C5 C6 C7 120.2(3) no
C6 C7 C8 119.8(3) no
C3 C8 C7 120.9(2) no
S1 C1 H1A 108.75 no
S1 C1 H1B 108.76 no
O1 C1 H1A 108.79 no
O1 C1 H1B 108.80 no
H1A C1 H1B 109.47 no
S1 C2 H2A 108.57 no
S1 C2 H2B 108.52 no
C3 C2 H2A 108.63 no
C3 C2 H2B 108.54 no
H2A C2 H2B 109.44 no
C3 C4 H4 119.65 no
C5 C4 H4 119.69 no
C4 C5 H5 120.00 no
C6 C5 H5 120.02 no
C5 C6 H6 119.95 no
C7 C6 H6 119.88 no
C6 C7 H7 120.12 no
C8 C7 H7 120.04 no
C3 C8 H8 119.55 no
C7 C8 H8 119.53 no

loop_
_geom_bond_atom_site_label_1
_geom_bond_atom_site_label_2
_geom_bond_site_symmetry_1
_geom_bond_site_symmetry_2
_geom_bond_distance
_geom_bond_publ_flag
S1 O2 . . 1.440(2) no
S1 O3 . . 1.448(2) no
S1 C1 . . 1.799(3) no
S1 C2 . . 1.779(3) no
O1 C1 . . 1.376(4) no
O1 H1 . . .8226 no
C2 C3 . . 1.497(3) no
C3 C8 . . 1.386(4) no
C3 C4 . . 1.383(3) no
C4 C5 . . 1.382(4) no
C5 C6 . . 1.369(5) no
C6 C7 . . 1.376(4) no
C7 C8 . . 1.375(4) no
C1 H1A . . .9499 no
C1 H1B . . .9491 no
C2 H2A . . .9494 no
C2 H2B . . .9508 no
C4 H4 . . .9500 no
C5 H5 . . .9498 no
C6 H6 . . .9504 no
C7 H7 . . .9497 no
C8 H8 . . .9507 no

loop_
_geom_contact_atom_site_label_1
_geom_contact_atom_site_label_2
_geom_contact_distance
_geom_contact_site_symmetry_2
_geom_contact_publ_flag
O1 O3 3.072(4) . no
O1 O3 2.783(4) 3_566 no
O2 C8 3.280(4) . no
O3 O1 3.072(4) . no
O3 C1 3.309(4) 3_566 no
O3 O1 2.783(4) 3_566 no
O1 H2A 2.7896 . no
O2 H1A 2.7159 3_567 no
O2 H2B 2.7590 3_557 no
O2 H2A 2.9093 1_556 no
O3 H1 2.8987 . no
O3 H1 1.9931 3_566 no
O3 H2B 2.7184 3_556 no
O3 H8 2.6355 3_557 no
C1 C4 3.479(5) . no
C1 O3 3.309(4) 3_566 no
C4 C1 3.479(5) . no
C4 C7 3.526(5) 1_554 no
C7 C4 3.526(5) 1_556 no
C8 O2 3.280(4) . no
C3 H1B 3.0244 . no
C4 H1B 2.9997 . no
C5 H7 3.0178 2_557 no
C6 H4 2.8820 2_546 no
C8 H1A 3.0541 1_545 no
H1 O3 2.8987 . no
H1 O3 1.9931 3_566 no
H1A C8 3.0541 1_565 no
H1A O2 2.7159 3_567 no
H1B C3 3.0244 . no
H1B C4 2.9997 . no
H2A O1 2.7896 . no
H2A O2 2.9093 1_554 no
H2A H4 2.3954 . no
H2B H8 2.4720 . no
H2B O2 2.7590 3_557 no
H2B O3 2.7184 3_556 no
H4 H2A 2.3954 . no
H4 C6 2.8820 2_556 no
H4 H6 2.5946 2_556 no
H5 H7 2.5841 2_557 no
H6 H4 2.5946 2_546 no
H7 C5 3.0178 2_547 no
H7 H5 2.5841 2_547 no
H8 H2B 2.4720 . no
H8 O3 2.6355 3_557 no

loop_
_geom_hbond_atom_site_label_D
_geom_hbond_atom_site_label_H
_geom_hbond_atom_site_label_A
_geom_hbond_site_symmetry_A
_geom_hbond_distance_DH
_geom_hbond_distance_HA
_geom_hbond_distance_DA
_geom_hbond_angle_DHA
_geom_hbond_publ_flag
O1 H1 O3 3_566 .82 1.99 2.783(4) 161 no

loop_
_geom_torsion_atom_site_label_1
_geom_torsion_atom_site_label_2
_geom_torsion_atom_site_label_3
_geom_torsion_atom_site_label_4
_geom_torsion
_geom_torsion_publ_flag
O2 S1 C1 O1 172.83(17) no
O3 S1 C1 O1 -59.60(19) no
C2 S1 C1 O1 54.61(19) no
O2 S1 C2 C3 -51.77(19) no
O3 S1 C2 C3 179.53(15) no
C1 S1 C2 C3 64.39(19) no
S1 C2 C3 C4 -95.6(2) no
S1 C2 C3 C8 83.6(2) no
C2 C3 C4 C5 179.1(2) no
C8 C3 C4 C5 -.1(4) no
C2 C3 C8 C7 -179.2(2) no
C4 C3 C8 C7 .0(3) no
C3 C4 C5 C6 -.1(4) no
C4 C5 C6 C7 .5(4) no
C5 C6 C7 C8 -.6(4) no
C6 C7 C8 C3 .4(4) no

loop_
_cod_related_entry_id
_cod_related_entry_database
_cod_related_entry_code
1 ChemSpider 21132498
